data_2220510
loop_
_publ_author_name
'Hu, Fei-Long'
'Yue, Zhuang'
'Yan, Mi'
'Luo, Wei-Qiang'
'Yin, Xian-Hong'

_publ_section_title
;
 Aquabis(6-bromopicolinato-\k^2^<i>N</i>,<i>O</i>)copper(II)
;
_journal_coeditor_code HB2875
_journal_issue 1
_journal_name_full 'Acta Crystallographica Section E'
_journal_page_first m45
_journal_page_last m46
_journal_paper_doi 10.1107/S1600536808041536
_journal_volume 65
_journal_year 2009
_chemical_formula_iupac '[Cu (C6 H3 Br N O2)2 (H2 O)]'
_chemical_formula_moiety 'C12 H8 Br2 Cu N2 O5'
_chemical_formula_sum 'C12 H8 Br2 Cu N2 O5'
_chemical_formula_weight 483.56
_chemical_name_systematic
;
Aquabis(6-bromopicolinato-\k^2^<i>N</i>,<i>O</i>)copper(II)
;
_space_group_IT_number 2
_symmetry_cell_setting triclinic
_symmetry_space_group_name_Hall '-P 1'
_symmetry_space_group_name_H-M 'P -1'
_atom_sites_solution_hydrogens geom
_atom_sites_solution_primary direct
_atom_sites_solution_secondary difmap
_audit_creation_method SHELXL-97
_cell_angle_alpha 86.741(2)
_cell_angle_beta 84.056(2)
_cell_angle_gamma 76.7280(10)
_cell_formula_units_Z 2
_cell_length_a 6.9447(8)
_cell_length_b 9.1350(10)
_cell_length_c 11.4510(13)
_cell_measurement_reflns_used 2146
_cell_measurement_temperature 298(2)
_cell_measurement_theta_max 28.12
_cell_measurement_theta_min 2.29
_cell_volume 702.83(14)
_computing_cell_refinement 'SAINT (Siemens, 1996)'
_computing_data_collection 'SMART (Siemens, 1996)'
_computing_data_reduction 'SAINT (Siemens, 1996)'
_computing_molecular_graphics 'SHELXTL (Sheldrick, 2008)'
_computing_publication_material 'SHELXTL (Sheldrick, 2008)'
_computing_structure_refinement 'SHELXL97 (Sheldrick, 2008)'
_computing_structure_solution 'SHELXS97 (Sheldrick, 2008)'
_diffrn_ambient_temperature 298(2)
_diffrn_measured_fraction_theta_full 0.983
_diffrn_measured_fraction_theta_max 0.983
_diffrn_measurement_device_type 'Siemens SMART CCD'
_diffrn_measurement_method \w
_diffrn_radiation_monochromator graphite
_diffrn_radiation_source 'fine-focus sealed tube'
_diffrn_radiation_type MoK\a
_diffrn_radiation_wavelength 0.71073
_diffrn_reflns_av_R_equivalents 0.0181
_diffrn_reflns_av_sigmaI/netI 0.0342
_diffrn_reflns_limit_h_max 8
_diffrn_reflns_limit_h_min -7
_diffrn_reflns_limit_k_max 10
_diffrn_reflns_limit_k_min -9
_diffrn_reflns_limit_l_max 12
_diffrn_reflns_limit_l_min -13
_diffrn_reflns_number 3669
_diffrn_reflns_theta_full 25.01
_diffrn_reflns_theta_max 25.01
_diffrn_reflns_theta_min 1.79
_exptl_absorpt_coefficient_mu 7.263
_exptl_absorpt_correction_T_max 0.594
_exptl_absorpt_correction_T_min 0.354
_exptl_absorpt_correction_type multi-scan
_exptl_absorpt_process_details '(SADABS; Sheldrick, 1996)'
_exptl_crystal_colour blue
_exptl_crystal_density_diffrn 2.285
_exptl_crystal_density_method 'not measured'
_exptl_crystal_description block
_exptl_crystal_F_000 466
_exptl_crystal_size_max 0.18
_exptl_crystal_size_mid 0.14
_exptl_crystal_size_min 0.08
_refine_diff_density_max 0.605
_refine_diff_density_min -0.590
_refine_ls_extinction_method none
_refine_ls_goodness_of_fit_ref 1.022
_refine_ls_hydrogen_treatment constr
_refine_ls_matrix_type full
_refine_ls_number_parameters 199
_refine_ls_number_reflns 2435
_refine_ls_number_restraints 0
_refine_ls_restrained_S_all 1.022
_refine_ls_R_factor_all 0.0385
_refine_ls_R_factor_gt 0.0318
_refine_ls_shift/su_max 0.001
_refine_ls_shift/su_mean 0.000
_refine_ls_structure_factor_coef Fsqd
_refine_ls_weighting_details 'calc w=1/[\s^2^(Fo^2^)+(0.0433P)^2^+0.8458P] where P=(Fo^2^+2Fc^2^)/3'
_refine_ls_weighting_scheme calc
_refine_ls_wR_factor_gt 0.0773
_refine_ls_wR_factor_ref 0.0815
_reflns_number_gt 2137
_reflns_number_total 2435
_reflns_threshold_expression >2sigma(I)
_cod_data_source_file hb2875.cif
_cod_data_source_block I
_cod_depositor_comments
;
The following automatic conversions were performed:
'_symmetry_cell_setting' value 'Triclinic' changed to 'triclinic'
according to '/home/saulius/struct/CIF-dictionaries/cif_core.dic'
dictionary named 'cif_core.dic' version 2.4.1 from 2010-06-29.

Automatic conversion script
Id: cif_fix_enum 1527 2010-12-29 10:47:43Z saulius 

The following automatic conversions were performed:

'_symmetry_cell_setting' value 'Triclinic' changed to 'triclinic'
according to /home/saulius/struct/CIF-dictionaries/cif_core.dic
dictionary named 'cif_core.dic' version 2.4.1 from 2010-06-29.

Automatic conversion script
Id: cif_fix_values 1715 2011-07-08 13:25:40Z adriana 
;
_cod_original_cell_volume 702.84(14)
_cod_database_code 2220510
_cod_database_fobs_code 2220510

loop_
_symmetry_equiv_pos_as_xyz
'x, y, z'
'-x, -y, -z'

loop_
_atom_site_type_symbol
_atom_site_label
_atom_site_fract_x
_atom_site_fract_y
_atom_site_fract_z
_atom_site_U_iso_or_equiv
_atom_site_adp_type
_atom_site_calc_flag
_atom_site_refinement_flags
_atom_site_occupancy
_atom_site_disorder_assembly
_atom_site_disorder_group
Cu Cu1 0.36391(7) 0.20148(5) 0.83934(4) 0.02864(15) Uani d . 1 . .
Br Br1 0.09458(7) 0.53067(5) 0.65643(4) 0.04093(15) Uani d . 1 . .
Br Br2 0.66479(7) 0.36146(5) 0.64489(4) 0.04116(15) Uani d . 1 . .
N N1 0.2408(5) 0.4351(4) 0.8722(3) 0.0258(7) Uani d . 1 . .
N N2 0.3743(5) 0.1983(3) 0.6656(3) 0.0256(7) Uani d . 1 . .
O O1 0.3617(5) 0.1928(3) 1.0067(2) 0.0382(7) Uani d . 1 . .
O O2 0.3544(5) 0.3296(4) 1.1627(3) 0.0485(8) Uani d . 1 . .
O O3 0.1337(4) 0.0956(4) 0.8258(3) 0.0382(7) Uani d . 1 . .
O O4 -0.0273(4) 0.0169(3) 0.6914(3) 0.0383(7) Uani d . 1 . .
O O5 0.6281(5) 0.0513(4) 0.8380(3) 0.0558(10) Uani d . 1 . .
H H5A 0.6454 -0.0203 0.8893 0.067 Uiso d R 1 . .
H H5B 0.7377 0.0508 0.7972 0.067 Uiso d R 1 . .
C C1 0.3350(6) 0.3182(5) 1.0602(3) 0.0320(9) Uani d . 1 . .
C C2 0.2678(5) 0.4583(5) 0.9843(3) 0.0283(9) Uani d . 1 . .
C C3 0.2265(6) 0.6001(5) 1.0303(4) 0.0379(10) Uani d . 1 . .
H H3 0.2459 0.6118 1.1081 0.046 Uiso calc R 1 . .
C C4 0.1558(7) 0.7247(5) 0.9590(4) 0.0417(11) Uani d . 1 . .
H H4 0.1324 0.8213 0.9871 0.050 Uiso calc R 1 . .
C C5 0.1210(6) 0.7029(5) 0.8466(4) 0.0366(10) Uani d . 1 . .
H H5 0.0703 0.7839 0.7973 0.044 Uiso calc R 1 . .
C C6 0.1633(6) 0.5563(5) 0.8081(4) 0.0294(9) Uani d . 1 . .
C C7 0.1021(6) 0.0759(4) 0.7223(3) 0.0281(9) Uani d . 1 . .
C C8 0.2405(6) 0.1316(4) 0.6261(3) 0.0276(8) Uani d . 1 . .
C C9 0.2250(6) 0.1216(5) 0.5081(4) 0.0346(10) Uani d . 1 . .
H H9 0.1292 0.0773 0.4831 0.042 Uiso calc R 1 . .
C C10 0.3536(7) 0.1783(5) 0.4273(4) 0.0379(10) Uani d . 1 . .
H H10 0.3463 0.1712 0.3472 0.045 Uiso calc R 1 . .
C C11 0.4922(7) 0.2450(5) 0.4658(4) 0.0364(10) Uani d . 1 . .
H H11 0.5812 0.2827 0.4128 0.044 Uiso calc R 1 . .
C C12 0.4961(6) 0.2548(4) 0.5859(3) 0.0291(9) Uani d . 1 . .

loop_
_atom_site_aniso_label
_atom_site_aniso_U_11
_atom_site_aniso_U_22
_atom_site_aniso_U_33
_atom_site_aniso_U_12
_atom_site_aniso_U_13
_atom_site_aniso_U_23
Cu1 0.0328(3) 0.0302(3) 0.0214(3) -0.0060(2) -0.00068(19) 0.0041(2)
Br1 0.0450(3) 0.0414(3) 0.0322(2) -0.0002(2) -0.00934(19) 0.00599(19)
Br2 0.0424(3) 0.0467(3) 0.0401(3) -0.0234(2) -0.00604(19) 0.0080(2)
N1 0.0249(17) 0.0264(17) 0.0248(17) -0.0051(14) 0.0008(13) 0.0021(13)
N2 0.0277(17) 0.0233(16) 0.0234(16) -0.0040(13) 0.0016(13) 0.0044(13)
O1 0.0517(19) 0.0355(17) 0.0216(14) -0.0001(14) -0.0030(13) 0.0073(12)
O2 0.057(2) 0.066(2) 0.0218(16) -0.0124(17) -0.0057(14) 0.0033(15)
O3 0.0424(18) 0.0476(18) 0.0292(16) -0.0242(14) 0.0046(13) 0.0029(13)
O4 0.0373(17) 0.0439(18) 0.0385(17) -0.0202(14) -0.0019(13) -0.0003(14)
O5 0.047(2) 0.055(2) 0.045(2) 0.0162(17) 0.0127(16) 0.0257(17)
C1 0.025(2) 0.044(3) 0.026(2) -0.0064(18) 0.0013(16) 0.0013(18)
C2 0.0190(19) 0.037(2) 0.028(2) -0.0062(16) 0.0037(15) -0.0031(17)
C3 0.034(2) 0.045(3) 0.037(2) -0.012(2) 0.0014(18) -0.012(2)
C4 0.038(3) 0.035(2) 0.054(3) -0.012(2) 0.004(2) -0.010(2)
C5 0.030(2) 0.027(2) 0.049(3) -0.0039(18) 0.0033(19) 0.0047(19)
C6 0.0221(19) 0.036(2) 0.029(2) -0.0073(17) 0.0015(16) 0.0054(17)
C7 0.031(2) 0.023(2) 0.029(2) -0.0046(16) 0.0003(16) 0.0024(16)
C8 0.031(2) 0.0210(19) 0.029(2) -0.0027(16) -0.0025(16) 0.0045(16)
C9 0.041(2) 0.029(2) 0.034(2) -0.0060(19) -0.0069(19) -0.0024(18)
C10 0.052(3) 0.040(3) 0.021(2) -0.012(2) -0.0041(19) 0.0040(18)
C11 0.045(3) 0.032(2) 0.027(2) -0.0048(19) 0.0056(18) 0.0056(18)
C12 0.028(2) 0.028(2) 0.029(2) -0.0033(17) -0.0007(16) 0.0046(16)

loop_
_atom_type_symbol
_atom_type_description
_atom_type_scat_dispersion_real
_atom_type_scat_dispersion_imag
_atom_type_scat_source
C C 0.0033 0.0016 'International Tables Vol C Tables 4.2.6.8 and 6.1.1.4'
H H 0.0000 0.0000 'International Tables Vol C Tables 4.2.6.8 and 6.1.1.4'
N N 0.0061 0.0033 'International Tables Vol C Tables 4.2.6.8 and 6.1.1.4'
O O 0.0106 0.0060 'International Tables Vol C Tables 4.2.6.8 and 6.1.1.4'
Cu Cu 0.3201 1.2651 'International Tables Vol C Tables 4.2.6.8 and 6.1.1.4'
Br Br -0.2901 2.4595 'International Tables Vol C Tables 4.2.6.8 and 6.1.1.4'

loop_
_geom_angle_atom_site_label_1
_geom_angle_atom_site_label_2
_geom_angle_atom_site_label_3
_geom_angle_site_symmetry_1
_geom_angle_site_symmetry_3
_geom_angle
_geom_angle_publ_flag
O1 Cu1 N2 . . 176.76(12) ?
O1 Cu1 O5 . . 86.47(13) ?
N2 Cu1 O5 . . 90.80(13) ?
O1 Cu1 O3 . . 98.49(13) ?
N2 Cu1 O3 . . 80.87(13) ?
O5 Cu1 O3 . . 111.31(14) ?
O1 Cu1 N1 . . 81.11(12) ?
N2 Cu1 N1 . . 102.11(12) ?
O5 Cu1 N1 . . 139.28(14) ?
O3 Cu1 N1 . . 108.83(12) ?
C6 N1 C2 . . 116.5(3) ?
C6 N1 Cu1 . . 135.6(3) ?
C2 N1 Cu1 . . 107.6(2) ?
C12 N2 C8 . . 118.0(3) ?
C12 N2 Cu1 . . 127.6(3) ?
C8 N2 Cu1 . . 114.4(3) ?
C1 O1 Cu1 . . 118.1(3) ?
C7 O3 Cu1 . . 114.7(3) ?
Cu1 O5 H5A . . 120.1 ?
Cu1 O5 H5B . . 130.5 ?
H5A O5 H5B . . 109.1 ?
O2 C1 O1 . . 125.5(4) ?
O2 C1 C2 . . 119.8(4) ?
O1 C1 C2 . . 114.6(3) ?
N1 C2 C3 . . 122.8(4) ?
N1 C2 C1 . . 116.0(3) ?
C3 C2 C1 . . 121.2(4) ?
C2 C3 C4 . . 119.1(4) ?
C2 C3 H3 . . 120.4 ?
C4 C3 H3 . . 120.4 ?
C5 C4 C3 . . 118.8(4) ?
C5 C4 H4 . . 120.6 ?
C3 C4 H4 . . 120.6 ?
C4 C5 C6 . . 118.2(4) ?
C4 C5 H5 . . 120.9 ?
C6 C5 H5 . . 120.9 ?
N1 C6 C5 . . 124.4(4) ?
N1 C6 Br1 . . 118.9(3) ?
C5 C6 Br1 . . 116.6(3) ?
O4 C7 O3 . . 126.9(4) ?
O4 C7 C8 . . 117.7(3) ?
O3 C7 C8 . . 115.3(4) ?
N2 C8 C9 . . 122.1(4) ?
N2 C8 C7 . . 114.7(3) ?
C9 C8 C7 . . 123.2(4) ?
C8 C9 C10 . . 119.1(4) ?
C8 C9 H9 . . 120.4 ?
C10 C9 H9 . . 120.4 ?
C11 C10 C9 . . 119.6(4) ?
C11 C10 H10 . . 120.2 ?
C9 C10 H10 . . 120.2 ?
C10 C11 C12 . . 118.2(4) ?
C10 C11 H11 . . 120.9 ?
C12 C11 H11 . . 120.9 ?
N2 C12 C11 . . 122.9(4) ?
N2 C12 Br2 . . 116.4(3) ?
C11 C12 Br2 . . 120.5(3) ?

loop_
_geom_bond_atom_site_label_1
_geom_bond_atom_site_label_2
_geom_bond_site_symmetry_2
_geom_bond_distance
_geom_bond_publ_flag
Cu1 O1 . 1.912(3) y
Cu1 N2 . 1.985(3) y
Cu1 O5 . 2.022(3) y
Cu1 O3 . 2.072(3) y
Cu1 N1 . 2.148(3) y
Br1 C6 . 1.889(4) ?
Br2 C12 . 1.882(4) ?
N1 C6 . 1.330(5) ?
N1 C2 . 1.351(5) ?
N2 C12 . 1.342(5) ?
N2 C8 . 1.348(5) ?
O1 C1 . 1.296(5) ?
O2 C1 . 1.208(5) ?
O3 C7 . 1.257(5) ?
O4 C7 . 1.239(5) ?
O5 H5A . 0.8499 ?
O5 H5B . 0.8499 ?
C1 C2 . 1.514(6) ?
C2 C3 . 1.384(6) ?
C3 C4 . 1.387(6) ?
C3 H3 . 0.9300 ?
C4 C5 . 1.367(7) ?
C4 H4 . 0.9300 ?
C5 C6 . 1.391(6) ?
C5 H5 . 0.9300 ?
C7 C8 . 1.529(6) ?
C8 C9 . 1.377(6) ?
C9 C10 . 1.382(6) ?
C9 H9 . 0.9300 ?
C10 C11 . 1.371(6) ?
C10 H10 . 0.9300 ?
C11 C12 . 1.387(6) ?
C11 H11 . 0.9300 ?

loop_
_geom_hbond_atom_site_label_D
_geom_hbond_atom_site_label_H
_geom_hbond_atom_site_label_A
_geom_hbond_site_symmetry_A
_geom_hbond_distance_DH
_geom_hbond_distance_HA
_geom_hbond_distance_DA
_geom_hbond_angle_DHA
O5 H5A O1 2_657 0.85 1.93 2.765(4) 168
O5 H5B O4 1_655 0.85 1.90 2.743(4) 169

loop_
_geom_torsion_atom_site_label_1
_geom_torsion_atom_site_label_2
_geom_torsion_atom_site_label_3
_geom_torsion_atom_site_label_4
_geom_torsion_site_symmetry_1
_geom_torsion_site_symmetry_2
_geom_torsion_site_symmetry_3
_geom_torsion_site_symmetry_4
_geom_torsion
_geom_torsion_publ_flag
O1 Cu1 N1 C6 . . . . -172.9(4) ?
N2 Cu1 N1 C6 . . . . 7.5(4) ?
O5 Cu1 N1 C6 . . . . 113.2(4) ?
O3 Cu1 N1 C6 . . . . -76.9(4) ?
O1 Cu1 N1 C2 . . . . 13.3(3) ?
N2 Cu1 N1 C2 . . . . -166.3(2) ?
O5 Cu1 N1 C2 . . . . -60.6(3) ?
O3 Cu1 N1 C2 . . . . 109.3(2) ?
O1 Cu1 N2 C12 . . . . -103(2) ?
O5 Cu1 N2 C12 . . . . -70.2(3) ?
O3 Cu1 N2 C12 . . . . 178.3(3) ?
N1 Cu1 N2 C12 . . . . 70.9(3) ?
O1 Cu1 N2 C8 . . . . 78(2) ?
O5 Cu1 N2 C8 . . . . 110.3(3) ?
O3 Cu1 N2 C8 . . . . -1.2(3) ?
N1 Cu1 N2 C8 . . . . -108.6(3) ?
N2 Cu1 O1 C1 . . . . 160(2) ?
O5 Cu1 O1 C1 . . . . 127.0(3) ?
O3 Cu1 O1 C1 . . . . -122.0(3) ?
N1 Cu1 O1 C1 . . . . -14.1(3) ?
O1 Cu1 O3 C7 . . . . -176.6(3) ?
N2 Cu1 O3 C7 . . . . 0.2(3) ?
O5 Cu1 O3 C7 . . . . -87.1(3) ?
N1 Cu1 O3 C7 . . . . 100.0(3) ?
Cu1 O1 C1 O2 . . . . -170.2(4) ?
Cu1 O1 C1 C2 . . . . 11.7(5) ?
C6 N1 C2 C3 . . . . -2.8(6) ?
Cu1 N1 C2 C3 . . . . 172.3(3) ?
C6 N1 C2 C1 . . . . 173.6(3) ?
Cu1 N1 C2 C1 . . . . -11.2(4) ?
O2 C1 C2 N1 . . . . -176.9(4) ?
O1 C1 C2 N1 . . . . 1.2(5) ?
O2 C1 C2 C3 . . . . -0.5(6) ?
O1 C1 C2 C3 . . . . 177.7(4) ?
N1 C2 C3 C4 . . . . -0.5(6) ?
C1 C2 C3 C4 . . . . -176.8(4) ?
C2 C3 C4 C5 . . . . 2.8(6) ?
C3 C4 C5 C6 . . . . -1.7(6) ?
C2 N1 C6 C5 . . . . 4.0(6) ?
Cu1 N1 C6 C5 . . . . -169.3(3) ?
C2 N1 C6 Br1 . . . . -173.3(3) ?
Cu1 N1 C6 Br1 . . . . 13.4(5) ?
C4 C5 C6 N1 . . . . -1.9(6) ?
C4 C5 C6 Br1 . . . . 175.5(3) ?
Cu1 O3 C7 O4 . . . . -179.4(3) ?
Cu1 O3 C7 C8 . . . . 0.8(4) ?
C12 N2 C8 C9 . . . . -0.6(5) ?
Cu1 N2 C8 C9 . . . . 179.0(3) ?
C12 N2 C8 C7 . . . . -177.7(3) ?
Cu1 N2 C8 C7 . . . . 1.9(4) ?
O4 C7 C8 N2 . . . . 178.3(3) ?
O3 C7 C8 N2 . . . . -1.8(5) ?
O4 C7 C8 C9 . . . . 1.3(6) ?
O3 C7 C8 C9 . . . . -178.8(4) ?
N2 C8 C9 C10 . . . . 1.6(6) ?
C7 C8 C9 C10 . . . . 178.4(4) ?
C8 C9 C10 C11 . . . . -0.9(6) ?
C9 C10 C11 C12 . . . . -0.8(6) ?
C8 N2 C12 C11 . . . . -1.2(6) ?
Cu1 N2 C12 C11 . . . . 179.3(3) ?
C8 N2 C12 Br2 . . . . 174.8(3) ?
Cu1 N2 C12 Br2 . . . . -4.7(4) ?
C10 C11 C12 N2 . . . . 1.9(6) ?
C10 C11 C12 Br2 . . . . -174.0(3) ?
